data_4134785
loop_
_publ_author_name
'Sengupta, Debabrata'
'Sandoval-Pauker, Christian'
'Schueller, Emily C.'
'Encerrado-Manriquez, Angela M'
'Metta-Magana, Alejandro J'
'Lee, Wen-Yee'
'Seshadri, Ram'
'Pint\'er, Bal\'azs'
'Fortier, Skye'

_publ_section_title
;
 Isolation of a Bimetallic Cobalt(III) Nitride and Examination of Its
 Hydrogen Atom Abstraction Chemistry and Reactivity Towards H2.
;
_journal_name_full 'Journal of the American Chemical Society'
_journal_paper_doi 10.1021/jacs.0c00291
_journal_year 2020
_chemical_formula_moiety 'C68 H104 Co2 N12, 2(C4 O)'
_chemical_formula_sum 'C76 H104 Co2 N12 O2'
_chemical_formula_weight 1335.57
_space_group_crystal_system monoclinic
_space_group_IT_number 14
_space_group_name_Hall '-P 2ybc'
_space_group_name_H-M_alt 'P 1 21/c 1'
_atom_sites_solution_hydrogens geom
_atom_sites_solution_primary dual
_audit_creation_date 2019-08-28
_audit_creation_method
;
Olex2 1.2
(compiled 2018.05.29 svn.r3508 for OlexSys, GUI svn.r5506)
;
_cell_angle_alpha 90
_cell_angle_beta 91.993(4)
_cell_angle_gamma 90
_cell_formula_units_Z 2
_cell_length_a 17.7543(14)
_cell_length_b 21.2404(15)
_cell_length_c 10.2959(9)
_cell_measurement_reflns_used 9934
_cell_measurement_temperature 99.99
_cell_measurement_theta_max 28.28
_cell_measurement_theta_min 2.23
_cell_volume 3880.3(5)
_computing_cell_refinement 'SAINT V8.38A (?, 2016)'
_computing_data_reduction 'SAINT V8.38A (?, 2016)'
_computing_molecular_graphics 'Olex2 (Dolomanov et al., 2009)'
_computing_publication_material 'Olex2 (Dolomanov et al., 2009)'
_computing_structure_refinement 'XL (Sheldrick, 2008)'
_computing_structure_solution 'XT (Sheldrick, 2015)'
_diffrn_ambient_temperature 99.99
_diffrn_detector 'Bruker APEX2 area detector'
_diffrn_detector_area_resol_mean 7.9
_diffrn_detector_type 'CCD area detector'
_diffrn_measured_fraction_theta_full 0.995
_diffrn_measured_fraction_theta_max 0.990
_diffrn_measurement_device 'three-circle diffractometer'
_diffrn_measurement_device_type 'Bruker SMART APEX2 area detector'
_diffrn_measurement_method '\w and \f scans'
_diffrn_radiation_monochromator 'mirror optics'
_diffrn_radiation_probe x-ray
_diffrn_radiation_type MoK\a
_diffrn_radiation_wavelength 0.71073
_diffrn_reflns_av_R_equivalents 0.0675
_diffrn_reflns_av_unetI/netI 0.0478
_diffrn_reflns_Laue_measured_fraction_full 0.995
_diffrn_reflns_Laue_measured_fraction_max 0.990
_diffrn_reflns_limit_h_max 23
_diffrn_reflns_limit_h_min -20
_diffrn_reflns_limit_k_max 28
_diffrn_reflns_limit_k_min -28
_diffrn_reflns_limit_l_max 13
_diffrn_reflns_limit_l_min -13
_diffrn_reflns_number 53267
_diffrn_reflns_point_group_measured_fraction_full 0.995
_diffrn_reflns_point_group_measured_fraction_max 0.990
_diffrn_reflns_theta_full 25.242
_diffrn_reflns_theta_max 28.404
_diffrn_reflns_theta_min 2.488
_diffrn_source 'microfocus sealed X-ray tube'
_diffrn_source_type 'Incoatec I\ms'
_diffrn_standards_number 0
_exptl_absorpt_coefficient_mu 0.477
_exptl_absorpt_correction_T_max 0.7457
_exptl_absorpt_correction_T_min 0.5469
_exptl_absorpt_correction_type multi-scan
_exptl_absorpt_process_details
;
SADABS-2016/2 (Bruker,2016/2) was used for absorption correction.
wR2(int) was 0.1697 before and 0.0959 after correction.
The Ratio of minimum to maximum transmission is 0.7334.
The \l/2 correction factor is Not present.
;
_exptl_crystal_colour green
_exptl_crystal_colour_primary green
_exptl_crystal_density_diffrn 1.143
_exptl_crystal_description block
_exptl_crystal_F_000 1428
_exptl_crystal_size_max 0.3
_exptl_crystal_size_mid 0.21
_exptl_crystal_size_min 0.2
_refine_diff_density_max 0.780
_refine_diff_density_min -0.583
_refine_diff_density_rms 0.072
_refine_ls_extinction_method none
_refine_ls_goodness_of_fit_ref 1.051
_refine_ls_hydrogen_treatment constr
_refine_ls_matrix_type full
_refine_ls_number_parameters 437
_refine_ls_number_reflns 9639
_refine_ls_number_restraints 36
_refine_ls_restrained_S_all 1.050
_refine_ls_R_factor_all 0.0781
_refine_ls_R_factor_gt 0.0608
_refine_ls_shift/su_max 0.002
_refine_ls_shift/su_mean 0.000
_refine_ls_structure_factor_coef Fsqd
_refine_ls_weighting_details 'w=1/[\s^2^(Fo^2^)+(0.0658P)^2^+4.1837P] where P=(Fo^2^+2Fc^2^)/3'
_refine_ls_weighting_scheme calc
_refine_ls_wR_factor_gt 0.1504
_refine_ls_wR_factor_ref 0.1624
_reflns_Friedel_coverage 0.000
_reflns_number_gt 7604
_reflns_number_total 9639
_reflns_threshold_expression 'I > 2\s(I)'
_cod_data_source_file ja0c00291_si_004.cif
_cod_data_source_block 3b
_cod_database_code 4134785
_shelx_shelxl_version_number 2017/1
_shelx_space_group_comment
;
The symmetry employed for this shelxl refinement is uniquely defined
by the following loop, which should always be used as a source of
symmetry information in preference to the above space-group names.
They are only intended as comments.
;
_shelx_estimated_absorpt_t_max 0.911
_shelx_estimated_absorpt_t_min 0.870
_olex2_refinement_description
;
1. Fixed Uiso
 At 1.2 times of:
  All C(H) groups
 At 1.5 times of:
  All C(H,H,H) groups
2. Uiso/Uaniso restraints and constraints
Uanis(C32) \\sim Ueq, Uanis(C33) \\sim Ueq, Uanis(C34) \\sim Ueq, Uanis(C36)
\\sim Ueq, Uanis(C35) \\sim Ueq, Uanis(C37) \\sim Ueq: with sigma of 0.05 and
sigma for terminal atoms of 0.05
3. Others
 Sof(C33)=Sof(H33A)=Sof(H33B)=Sof(H33C)=1-FVAR(1)
 Sof(C34)=Sof(H34A)=Sof(H34B)=Sof(H34C)=FVAR(1)
 Sof(C37)=Sof(H37A)=Sof(H37B)=Sof(H37C)=1-FVAR(2)
 Sof(C32)=Sof(H32A)=Sof(H32B)=Sof(H32C)=FVAR(2)
 Sof(C35)=Sof(H35A)=Sof(H35B)=Sof(H35C)=1-FVAR(3)
 Sof(C36)=Sof(H36A)=Sof(H36B)=Sof(H36C)=FVAR(3)
4.a Ternary CH refined with riding coordinates:
 C20(H20), C10(H10), C7(H7), C23(H23)
4.b Aromatic/amide H refined with riding coordinates:
 C3(H3), C5(H5), C16(H16), C4(H4), C18(H18), C17(H17)
4.c Idealised Me refined as rotating group:
 C22(H22A,H22B,H22C), C12(H12A,H12B,H12C), C30(H30A,H30B,H30C), C11(H11A,H11B,
 H11C), C25(H25A,H25B,H25C), C9(H9A,H9B,H9C), C21(H21A,H21B,H21C), C29(H29A,
 H29B,H29C), C28(H28A,H28B,H28C), C8(H8A,H8B,H8C), C24(H24A,H24B,H24C),
 C34(H34A,H34B,H34C), C37(H37A,H37B,H37C), C35(H35A,H35B,H35C), C36(H36A,H36B,
 H36C), C32(H32A,H32B,H32C), C33(H33A,H33B,H33C)
;
_olex2_submission_special_instructions 'No special instructions were received'

loop_
_space_group_symop_operation_xyz
'x, y, z'
'-x, y+1/2, -z+1/2'
'-x, -y, -z'
'x, -y-1/2, z-1/2'

loop_
_atom_site_label
_atom_site_type_symbol
_atom_site_fract_x
_atom_site_fract_y
_atom_site_fract_z
_atom_site_U_iso_or_equiv
_atom_site_adp_type
_atom_site_occupancy
_atom_site_site_symmetry_order
_atom_site_calc_flag
_atom_site_refinement_flags_posn
_atom_site_refinement_flags_adp
_atom_site_refinement_flags_occupancy
_atom_site_disorder_assembly
_atom_site_disorder_group
Co1 Co 0.58149(2) 0.49791(2) 0.54425(3) 0.02314(10) Uani 1 1 d . . . . .
N2 N 0.67079(9) 0.54639(8) 0.60950(17) 0.0212(3) Uani 1 1 d . . . . .
N1 N 0.66900(9) 0.44255(8) 0.59117(17) 0.0218(4) Uani 1 1 d . . . . .
N3 N 0.78503(10) 0.49127(8) 0.66130(18) 0.0223(4) Uani 1 1 d . . . . .
N5 N 0.53686(11) 0.50213(11) 0.2634(2) 0.0372(5) Uani 1 1 d . . . . .
N4 N 0.52015(10) 0.50037(10) 0.3780(2) 0.0316(4) Uani 1 1 d . . . . .
C1 C 0.69558(12) 0.37946(10) 0.5937(2) 0.0244(4) Uani 1 1 d . . . . .
C14 C 0.70109(12) 0.60795(10) 0.6254(2) 0.0269(4) Uani 1 1 d . . . . .
C13 C 0.70999(11) 0.49309(9) 0.62763(19) 0.0187(4) Uani 1 1 d . . . . .
C6 C 0.75011(14) 0.35952(11) 0.5051(2) 0.0301(5) Uani 1 1 d . . . . .
C26 C 0.82696(12) 0.48389(12) 0.7623(2) 0.0281(5) Uani 1 1 d . . . . .
C15 C 0.75151(14) 0.63159(11) 0.5340(2) 0.0326(5) Uani 1 1 d . . . . .
C2 C 0.66162(14) 0.33625(12) 0.6775(3) 0.0335(5) Uani 1 1 d . . . . .
N6 N 0.55215(16) 0.50350(15) 0.1573(3) 0.0584(8) Uani 1 1 d . . . . .
C19 C 0.67406(15) 0.64708(12) 0.7241(3) 0.0365(6) Uani 1 1 d . . . . .
C20 C 0.76929(14) 0.59330(12) 0.4137(2) 0.0322(5) Uani 1 1 d . . . . .
H20 H 0.773888 0.548148 0.440333 0.039 Uiso 1 1 calc R . . . .
C27 C 0.79800(13) 0.47329(13) 0.9010(2) 0.0319(5) Uani 1 1 d . . . . .
C10 C 0.77471(15) 0.40336(12) 0.3981(2) 0.0334(5) Uani 1 1 d . . . . .
H10 H 0.784766 0.445539 0.438204 0.040 Uiso 1 1 calc R . . . .
C7 C 0.59322(14) 0.35375(14) 0.7530(3) 0.0418(6) Uani 1 1 d . . . . .
H7 H 0.593614 0.400459 0.765103 0.050 Uiso 1 1 calc R . . . .
C22 C 0.70365(16) 0.59850(13) 0.3132(3) 0.0387(6) Uani 1 1 d . . . . .
H22A H 0.656818 0.585296 0.352823 0.058 Uiso 1 1 calc GR . . . .
H22B H 0.713456 0.571286 0.238759 0.058 Uiso 1 1 calc GR . . . .
H22C H 0.698790 0.642231 0.283705 0.058 Uiso 1 1 calc GR . . . .
C3 C 0.68910(18) 0.27438(13) 0.6798(3) 0.0449(7) Uani 1 1 d . . . . .
H3 H 0.668030 0.244676 0.737209 0.054 Uiso 1 1 calc R . . . .
C5 C 0.77486(18) 0.29748(13) 0.5121(3) 0.0420(6) Uani 1 1 d . . . . .
H5 H 0.812277 0.283540 0.454955 0.050 Uiso 1 1 calc R . . . .
C23 C 0.61067(15) 0.62608(14) 0.8089(3) 0.0402(6) Uani 1 1 d . . . . .
H23 H 0.607831 0.579100 0.804777 0.048 Uiso 1 1 calc R . . . .
C31 C 0.91238(14) 0.48348(17) 0.7324(3) 0.0471(7) Uani 1 1 d . . . . .
C12 C 0.71002(18) 0.41137(14) 0.2963(3) 0.0435(7) Uani 1 1 d . . . . .
H12A H 0.702711 0.371929 0.248067 0.065 Uiso 1 1 calc GR . . . .
H12B H 0.722513 0.445148 0.235869 0.065 Uiso 1 1 calc GR . . . .
H12C H 0.663577 0.422130 0.339985 0.065 Uiso 1 1 calc GR . . . .
C30 C 0.71324(15) 0.4791(2) 0.9020(3) 0.0603(10) Uani 1 1 d . . . . .
H30A H 0.696556 0.475254 0.991347 0.091 Uiso 1 1 calc GR . . . .
H30B H 0.690179 0.445714 0.848397 0.091 Uiso 1 1 calc GR . . . .
H30C H 0.697993 0.520269 0.866816 0.091 Uiso 1 1 calc GR . . . .
C16 C 0.7784(2) 0.69256(14) 0.5498(3) 0.0531(8) Uani 1 1 d . . . . .
H16 H 0.813427 0.708736 0.490577 0.064 Uiso 1 1 calc R . . . .
C11 C 0.84646(18) 0.38287(16) 0.3311(3) 0.0490(7) Uani 1 1 d . . . . .
H11A H 0.886405 0.374517 0.396959 0.073 Uiso 1 1 calc GR . . . .
H11B H 0.862631 0.416457 0.273079 0.073 Uiso 1 1 calc GR . . . .
H11C H 0.836230 0.344547 0.280549 0.073 Uiso 1 1 calc GR . . . .
C4 C 0.74608(19) 0.25565(13) 0.6006(3) 0.0498(7) Uani 1 1 d . . . . .
H4 H 0.765536 0.214052 0.606858 0.060 Uiso 1 1 calc R . . . .
C25 C 0.53587(18) 0.65243(17) 0.7532(4) 0.0582(9) Uani 1 1 d . . . . .
H25A H 0.536758 0.698508 0.758053 0.087 Uiso 1 1 calc GR . . . .
H25B H 0.494251 0.636296 0.803686 0.087 Uiso 1 1 calc GR . . . .
H25C H 0.528819 0.639337 0.662332 0.087 Uiso 1 1 calc GR . . . .
C9 C 0.52217(17) 0.33660(17) 0.6719(4) 0.0682(11) Uani 1 1 d . . . . .
H9A H 0.522150 0.359236 0.588980 0.102 Uiso 1 1 calc GR . . . .
H9B H 0.477440 0.348446 0.719443 0.102 Uiso 1 1 calc GR . . . .
H9C H 0.521474 0.291155 0.655513 0.102 Uiso 1 1 calc GR . . . .
C21 C 0.84284(17) 0.61239(16) 0.3511(3) 0.0504(8) Uani 1 1 d . . . . .
H21A H 0.837082 0.654349 0.312475 0.076 Uiso 1 1 calc GR . . . .
H21B H 0.854768 0.581928 0.283388 0.076 Uiso 1 1 calc GR . . . .
H21C H 0.883766 0.613114 0.417502 0.076 Uiso 1 1 calc GR . . . .
C18 C 0.7029(2) 0.70781(14) 0.7356(3) 0.0565(9) Uani 1 1 d . . . . .
H18 H 0.686225 0.734316 0.803133 0.068 Uiso 1 1 calc R . . . .
C29 C 0.8295(2) 0.5220(2) 0.9959(4) 0.0676(11) Uani 1 1 d . . . . .
H29A H 0.883900 0.515417 1.009233 0.101 Uiso 1 1 calc GR . . . .
H29B H 0.804812 0.517692 1.079061 0.101 Uiso 1 1 calc GR . . . .
H29C H 0.820299 0.564251 0.960736 0.101 Uiso 1 1 calc GR . . . .
C28 C 0.8187(3) 0.40698(19) 0.9474(3) 0.0735(12) Uani 1 1 d . . . . .
H28A H 0.792913 0.397797 1.027850 0.110 Uiso 1 1 calc GR . . . .
H28B H 0.873354 0.404295 0.963666 0.110 Uiso 1 1 calc GR . . . .
H28C H 0.803228 0.376343 0.880534 0.110 Uiso 1 1 calc GR . . . .
C8 C 0.5914(2) 0.3233(2) 0.8874(4) 0.0695(11) Uani 1 1 d . . . . .
H8A H 0.582074 0.278078 0.877978 0.104 Uiso 1 1 calc GR . . . .
H8B H 0.551124 0.342447 0.936792 0.104 Uiso 1 1 calc GR . . . .
H8C H 0.639947 0.330025 0.933679 0.104 Uiso 1 1 calc GR . . . .
C24 C 0.6221(2) 0.6449(2) 0.9513(3) 0.0643(10) Uani 1 1 d . . . . .
H24A H 0.672415 0.631790 0.982908 0.096 Uiso 1 1 calc GR . . . .
H24B H 0.583880 0.624403 1.003052 0.096 Uiso 1 1 calc GR . . . .
H24C H 0.617473 0.690736 0.959443 0.096 Uiso 1 1 calc GR . . . .
C17 C 0.7549(2) 0.73036(15) 0.6511(4) 0.0671(11) Uani 1 1 d . . . . .
H17 H 0.774789 0.771632 0.661989 0.081 Uiso 1 1 calc R . . . .
C34 C 0.9619(4) 0.4407(7) 0.8263(8) 0.066(4) Uani 0.434(12) 1 d . U P A 2
H34A H 0.953314 0.452459 0.916606 0.099 Uiso 0.434(12) 1 calc GR . P A 2
H34B H 1.015245 0.446418 0.808011 0.099 Uiso 0.434(12) 1 calc GR . P A 2
H34C H 0.947925 0.396456 0.812718 0.099 Uiso 0.434(12) 1 calc GR . P A 2
C37 C 0.9252(3) 0.5274(3) 0.6126(5) 0.0439(18) Uani 0.519(9) 1 d . U P A 1
H37A H 0.894868 0.512264 0.537567 0.066 Uiso 0.519(9) 1 calc GR . P A 1
H37B H 0.978606 0.526958 0.591732 0.066 Uiso 0.519(9) 1 calc GR . P A 1
H37C H 0.910006 0.570512 0.633551 0.066 Uiso 0.519(9) 1 calc GR . P A 1
C35 C 0.9308(3) 0.4147(3) 0.6832(6) 0.049(2) Uani 0.506(9) 1 d . U P A 1
H35A H 0.931887 0.385513 0.756951 0.074 Uiso 0.506(9) 1 calc GR . P A 1
H35B H 0.980090 0.414647 0.643024 0.074 Uiso 0.506(9) 1 calc GR . P A 1
H35C H 0.891977 0.401356 0.619055 0.074 Uiso 0.506(9) 1 calc GR . P A 1
C36 C 0.9238(3) 0.4625(6) 0.6002(7) 0.074(3) Uani 0.494(9) 1 d . U P A 2
H36A H 0.900037 0.421244 0.586783 0.111 Uiso 0.494(9) 1 calc GR . P A 2
H36B H 0.977913 0.459153 0.585829 0.111 Uiso 0.494(9) 1 calc GR . P A 2
H36C H 0.901106 0.492915 0.538942 0.111 Uiso 0.494(9) 1 calc GR . P A 2
C32 C 0.9367(5) 0.5533(5) 0.7551(12) 0.100(4) Uani 0.481(9) 1 d . U P A 2
H32A H 0.909478 0.580407 0.692426 0.150 Uiso 0.481(9) 1 calc GR . P A 2
H32B H 0.991019 0.557293 0.743561 0.150 Uiso 0.481(9) 1 calc GR . P A 2
H32C H 0.924798 0.565956 0.843591 0.150 Uiso 0.481(9) 1 calc GR . P A 2
C33 C 0.9700(3) 0.4985(5) 0.8341(6) 0.057(2) Uani 0.566(12) 1 d . U P A 1
H33A H 0.965414 0.542817 0.859145 0.085 Uiso 0.566(12) 1 calc GR . P A 1
H33B H 1.020218 0.491001 0.800687 0.085 Uiso 0.566(12) 1 calc GR . P A 1
H33C H 0.962664 0.471700 0.910091 0.085 Uiso 0.566(12) 1 calc GR . P A 1
C41 C 0.9526(9) 0.8004(9) 0.5521(16) 0.276(7) Uiso 1 1 d . . . . .
O1 O 1.0116(8) 0.7552(7) 0.3927(14) 0.357(7) Uiso 1 1 d . . . . .
C38 C 0.9787(9) 0.8459(9) 0.4708(17) 0.284(7) Uiso 1 1 d . . . . .
C40 C 0.9975(8) 0.7503(7) 0.5611(14) 0.233(5) Uiso 1 1 d . . . . .
C39 C 0.9747(12) 0.8002(11) 0.331(2) 0.348(10) Uiso 1 1 d . . . . .

loop_
_atom_site_aniso_label
_atom_site_aniso_U_11
_atom_site_aniso_U_22
_atom_site_aniso_U_33
_atom_site_aniso_U_23
_atom_site_aniso_U_13
_atom_site_aniso_U_12
Co1 0.01234(14) 0.02867(18) 0.02830(17) 0.00860(12) -0.00062(10) -0.00030(10)
N2 0.0173(8) 0.0189(9) 0.0278(9) 0.0019(7) 0.0040(7) 0.0000(6)
N1 0.0182(8) 0.0185(9) 0.0284(9) 0.0035(7) -0.0035(7) -0.0006(6)
N3 0.0148(8) 0.0271(10) 0.0251(9) -0.0022(7) 0.0008(6) -0.0001(6)
N5 0.0201(9) 0.0591(15) 0.0322(11) 0.0145(10) -0.0014(8) -0.0023(9)
N4 0.0161(8) 0.0495(13) 0.0291(10) 0.0127(9) -0.0012(7) -0.0004(8)
C1 0.0257(10) 0.0184(10) 0.0285(11) 0.0036(8) -0.0071(8) -0.0001(8)
C14 0.0263(10) 0.0202(10) 0.0346(12) -0.0006(8) 0.0070(9) -0.0023(8)
C13 0.0129(8) 0.0237(10) 0.0196(9) 0.0020(7) 0.0020(7) -0.0005(7)
C6 0.0372(12) 0.0234(11) 0.0292(11) -0.0012(9) -0.0056(9) 0.0025(9)
C26 0.0172(9) 0.0400(13) 0.0269(11) -0.0033(9) -0.0011(8) -0.0005(8)
C15 0.0348(12) 0.0260(12) 0.0378(13) -0.0012(9) 0.0132(10) -0.0058(9)
C2 0.0323(12) 0.0274(12) 0.0404(13) 0.0099(10) -0.0067(10) -0.0041(9)
N6 0.0395(13) 0.101(2) 0.0346(13) 0.0171(13) 0.0034(10) -0.0058(13)
C19 0.0408(13) 0.0282(13) 0.0413(14) -0.0038(10) 0.0145(11) 0.0017(10)
C20 0.0356(12) 0.0271(12) 0.0348(12) 0.0001(9) 0.0149(10) -0.0040(9)
C27 0.0237(10) 0.0491(15) 0.0227(11) -0.0019(10) -0.0028(8) 0.0017(10)
C10 0.0463(14) 0.0272(12) 0.0269(12) -0.0030(9) 0.0040(10) 0.0051(10)
C7 0.0284(12) 0.0383(15) 0.0588(17) 0.0216(12) 0.0036(11) -0.0064(10)
C22 0.0466(15) 0.0325(14) 0.0374(14) 0.0045(10) 0.0092(11) -0.0017(11)
C3 0.0578(17) 0.0242(13) 0.0521(17) 0.0136(11) -0.0074(14) -0.0039(12)
C5 0.0563(17) 0.0278(13) 0.0418(15) -0.0033(11) -0.0017(12) 0.0108(11)
C23 0.0389(13) 0.0407(15) 0.0420(14) -0.0038(11) 0.0176(11) 0.0087(11)
C31 0.0153(10) 0.086(2) 0.0396(15) -0.0002(14) -0.0025(10) -0.0032(12)
C12 0.0642(18) 0.0381(15) 0.0279(13) 0.0014(10) -0.0040(12) 0.0137(13)
C30 0.0234(12) 0.130(3) 0.0275(13) 0.0193(16) 0.0037(10) -0.0016(16)
C16 0.069(2) 0.0328(15) 0.0599(19) -0.0085(13) 0.0285(16) -0.0200(14)
C11 0.0575(18) 0.0549(19) 0.0352(14) -0.0041(13) 0.0124(13) 0.0120(14)
C4 0.072(2) 0.0217(13) 0.0552(18) 0.0029(11) -0.0074(15) 0.0111(13)
C25 0.0468(17) 0.052(2) 0.076(2) -0.0040(16) 0.0161(16) 0.0198(14)
C9 0.0357(15) 0.0462(19) 0.122(3) 0.028(2) -0.0135(18) -0.0166(13)
C21 0.0442(16) 0.0594(19) 0.0491(17) -0.0056(14) 0.0257(13) -0.0137(14)
C18 0.081(2) 0.0320(15) 0.0583(19) -0.0184(13) 0.0267(17) -0.0054(15)
C29 0.055(2) 0.093(3) 0.055(2) -0.041(2) 0.0166(16) -0.0242(19)
C28 0.118(3) 0.067(2) 0.0369(17) 0.0127(16) 0.0169(19) 0.033(2)
C8 0.0511(19) 0.084(3) 0.075(2) 0.045(2) 0.0246(17) 0.0105(18)
C24 0.065(2) 0.083(3) 0.0464(18) -0.0126(17) 0.0245(16) -0.0017(19)
C17 0.098(3) 0.0286(16) 0.078(2) -0.0184(15) 0.036(2) -0.0244(16)
C34 0.022(3) 0.126(11) 0.050(4) -0.013(5) -0.008(3) 0.019(4)
C37 0.016(2) 0.079(5) 0.036(3) 0.011(3) 0.0057(18) -0.009(2)
C35 0.025(3) 0.075(5) 0.047(4) -0.009(3) 0.003(2) 0.018(3)
C36 0.019(3) 0.156(10) 0.047(4) 0.002(5) 0.005(2) 0.010(4)
C32 0.043(4) 0.129(9) 0.128(9) 0.011(7) 0.010(5) -0.052(5)
C33 0.025(2) 0.107(7) 0.038(3) 0.005(3) -0.0075(19) -0.009(3)

loop_
_atom_type_symbol
_atom_type_description
_atom_type_scat_dispersion_real
_atom_type_scat_dispersion_imag
_atom_type_scat_source
C C 0.0033 0.0016 'International Tables Vol C Tables 4.2.6.8 and 6.1.1.4'
H H 0.0000 0.0000 'International Tables Vol C Tables 4.2.6.8 and 6.1.1.4'
Co Co 0.3494 0.9721 'International Tables Vol C Tables 4.2.6.8 and 6.1.1.4'
N N 0.0061 0.0033 'International Tables Vol C Tables 4.2.6.8 and 6.1.1.4'
O O 0.0106 0.0060 'International Tables Vol C Tables 4.2.6.8 and 6.1.1.4'

loop_
_geom_angle_atom_site_label_1
_geom_angle_atom_site_label_2
_geom_angle_atom_site_label_3
_geom_angle
_geom_angle_site_symmetry_1
_geom_angle_site_symmetry_3
_geom_angle_publ_flag
N2 Co1 N1 67.55(7) . . ?
N2 Co1 N4 125.13(8) . 3_666 ?
N2 Co1 N4 132.91(8) . . ?
N1 Co1 N4 128.31(8) . . ?
N1 Co1 N4 128.32(8) . 3_666 ?
N4 Co1 N4 82.52(9) . 3_666 ?
C14 N2 Co1 144.07(15) . . ?
C13 N2 Co1 90.78(12) . . ?
C13 N2 C14 124.70(18) . . ?
C1 N1 Co1 144.68(14) . . ?
C13 N1 Co1 90.37(12) . . ?
C13 N1 C1 124.92(17) . . ?
C26 N3 C13 138.7(2) . . ?
N6 N5 N4 179.7(3) . . ?
Co1 N4 Co1 97.49(9) . 3_666 ?
N5 N4 Co1 133.00(16) . . ?
N5 N4 Co1 129.49(16) . 3_666 ?
C6 C1 N1 120.28(19) . . ?
C2 C1 N1 118.4(2) . . ?
C2 C1 C6 121.0(2) . . ?
C15 C14 N2 119.7(2) . . ?
C19 C14 N2 119.2(2) . . ?
C19 C14 C15 120.7(2) . . ?
N2 C13 N1 111.28(17) . . ?
N2 C13 N3 123.86(18) . . ?
N1 C13 N3 124.25(18) . . ?
C1 C6 C10 120.2(2) . . ?
C5 C6 C1 118.1(2) . . ?
C5 C6 C10 121.4(2) . . ?
N3 C26 C27 124.7(2) . . ?
N3 C26 C31 112.7(2) . . ?
C27 C26 C31 122.5(2) . . ?
C14 C15 C20 120.4(2) . . ?
C16 C15 C14 118.5(2) . . ?
C16 C15 C20 120.9(2) . . ?
C1 C2 C7 121.6(2) . . ?
C3 C2 C1 117.7(3) . . ?
C3 C2 C7 120.5(2) . . ?
C14 C19 C23 121.3(2) . . ?
C18 C19 C14 118.3(2) . . ?
C18 C19 C23 120.1(2) . . ?
C15 C20 H20 107.8 . . ?
C15 C20 C22 109.6(2) . . ?
C15 C20 C21 113.9(2) . . ?
C22 C20 H20 107.8 . . ?
C21 C20 H20 107.8 . . ?
C21 C20 C22 109.6(2) . . ?
C30 C27 C26 110.91(19) . . ?
C30 C27 C29 106.6(3) . . ?
C30 C27 C28 107.6(3) . . ?
C29 C27 C26 111.6(2) . . ?
C29 C27 C28 110.3(3) . . ?
C28 C27 C26 109.8(2) . . ?
C6 C10 H10 107.5 . . ?
C6 C10 C12 109.6(2) . . ?
C6 C10 C11 114.6(2) . . ?
C12 C10 H10 107.5 . . ?
C11 C10 H10 107.5 . . ?
C11 C10 C12 109.8(2) . . ?
C2 C7 H7 107.8 . . ?
C2 C7 C9 108.8(3) . . ?
C2 C7 C8 113.8(2) . . ?
C9 C7 H7 107.8 . . ?
C8 C7 H7 107.8 . . ?
C8 C7 C9 110.5(3) . . ?
C20 C22 H22A 109.5 . . ?
C20 C22 H22B 109.5 . . ?
C20 C22 H22C 109.5 . . ?
H22A C22 H22B 109.5 . . ?
H22A C22 H22C 109.5 . . ?
H22B C22 H22C 109.5 . . ?
C2 C3 H3 119.3 . . ?
C4 C3 C2 121.5(3) . . ?
C4 C3 H3 119.3 . . ?
C6 C5 H5 119.3 . . ?
C4 C5 C6 121.3(3) . . ?
C4 C5 H5 119.3 . . ?
C19 C23 H23 107.9 . . ?
C19 C23 C25 109.2(2) . . ?
C19 C23 C24 113.5(3) . . ?
C25 C23 H23 107.9 . . ?
C24 C23 H23 107.9 . . ?
C24 C23 C25 110.4(3) . . ?
C26 C31 C34 114.1(4) . . ?
C26 C31 C37 108.7(3) . . ?
C26 C31 C35 106.4(3) . . ?
C37 C31 C35 105.0(4) . . ?
C36 C31 C26 110.8(3) . . ?
C36 C31 C34 107.8(5) . . ?
C36 C31 C32 112.6(6) . . ?
C32 C31 C26 103.4(4) . . ?
C32 C31 C34 108.2(7) . . ?
C33 C31 C26 121.0(3) . . ?
C33 C31 C37 108.3(4) . . ?
C33 C31 C35 106.3(5) . . ?
C10 C12 H12A 109.5 . . ?
C10 C12 H12B 109.5 . . ?
C10 C12 H12C 109.5 . . ?
H12A C12 H12B 109.5 . . ?
H12A C12 H12C 109.5 . . ?
H12B C12 H12C 109.5 . . ?
C27 C30 H30A 109.5 . . ?
C27 C30 H30B 109.5 . . ?
C27 C30 H30C 109.5 . . ?
H30A C30 H30B 109.5 . . ?
H30A C30 H30C 109.5 . . ?
H30B C30 H30C 109.5 . . ?
C15 C16 H16 119.5 . . ?
C15 C16 C17 121.0(3) . . ?
C17 C16 H16 119.5 . . ?
C10 C11 H11A 109.5 . . ?
C10 C11 H11B 109.5 . . ?
C10 C11 H11C 109.5 . . ?
H11A C11 H11B 109.5 . . ?
H11A C11 H11C 109.5 . . ?
H11B C11 H11C 109.5 . . ?
C3 C4 C5 120.0(3) . . ?
C3 C4 H4 120.0 . . ?
C5 C4 H4 120.0 . . ?
C23 C25 H25A 109.5 . . ?
C23 C25 H25B 109.5 . . ?
C23 C25 H25C 109.5 . . ?
H25A C25 H25B 109.5 . . ?
H25A C25 H25C 109.5 . . ?
H25B C25 H25C 109.5 . . ?
C7 C9 H9A 109.5 . . ?
C7 C9 H9B 109.5 . . ?
C7 C9 H9C 109.5 . . ?
H9A C9 H9B 109.5 . . ?
H9A C9 H9C 109.5 . . ?
H9B C9 H9C 109.5 . . ?
C20 C21 H21A 109.5 . . ?
C20 C21 H21B 109.5 . . ?
C20 C21 H21C 109.5 . . ?
H21A C21 H21B 109.5 . . ?
H21A C21 H21C 109.5 . . ?
H21B C21 H21C 109.5 . . ?
C19 C18 H18 119.3 . . ?
C17 C18 C19 121.5(3) . . ?
C17 C18 H18 119.3 . . ?
C27 C29 H29A 109.5 . . ?
C27 C29 H29B 109.5 . . ?
C27 C29 H29C 109.5 . . ?
H29A C29 H29B 109.5 . . ?
H29A C29 H29C 109.5 . . ?
H29B C29 H29C 109.5 . . ?
C27 C28 H28A 109.5 . . ?
C27 C28 H28B 109.5 . . ?
C27 C28 H28C 109.5 . . ?
H28A C28 H28B 109.5 . . ?
H28A C28 H28C 109.5 . . ?
H28B C28 H28C 109.5 . . ?
C7 C8 H8A 109.5 . . ?
C7 C8 H8B 109.5 . . ?
C7 C8 H8C 109.5 . . ?
H8A C8 H8B 109.5 . . ?
H8A C8 H8C 109.5 . . ?
H8B C8 H8C 109.5 . . ?
C23 C24 H24A 109.5 . . ?
C23 C24 H24B 109.5 . . ?
C23 C24 H24C 109.5 . . ?
H24A C24 H24B 109.5 . . ?
H24A C24 H24C 109.5 . . ?
H24B C24 H24C 109.5 . . ?
C16 C17 H17 120.1 . . ?
C18 C17 C16 119.9(3) . . ?
C18 C17 H17 120.1 . . ?
C31 C34 H34A 109.5 . . ?
C31 C34 H34B 109.5 . . ?
C31 C34 H34C 109.5 . . ?
H34A C34 H34B 109.5 . . ?
H34A C34 H34C 109.5 . . ?
H34B C34 H34C 109.5 . . ?
C31 C37 H37A 109.5 . . ?
C31 C37 H37B 109.5 . . ?
C31 C37 H37C 109.5 . . ?
H37A C37 H37B 109.5 . . ?
H37A C37 H37C 109.5 . . ?
H37B C37 H37C 109.5 . . ?
C31 C35 H35A 109.5 . . ?
C31 C35 H35B 109.5 . . ?
C31 C35 H35C 109.5 . . ?
H35A C35 H35B 109.5 . . ?
H35A C35 H35C 109.5 . . ?
H35B C35 H35C 109.5 . . ?
C31 C36 H36A 109.5 . . ?
C31 C36 H36B 109.5 . . ?
C31 C36 H36C 109.5 . . ?
H36A C36 H36B 109.5 . . ?
H36A C36 H36C 109.5 . . ?
H36B C36 H36C 109.5 . . ?
C31 C32 H32A 109.5 . . ?
C31 C32 H32B 109.5 . . ?
C31 C32 H32C 109.5 . . ?
H32A C32 H32B 109.5 . . ?
H32A C32 H32C 109.5 . . ?
H32B C32 H32C 109.5 . . ?
C31 C33 H33A 109.5 . . ?
C31 C33 H33B 109.5 . . ?
C31 C33 H33C 109.5 . . ?
H33A C33 H33B 109.5 . . ?
H33A C33 H33C 109.5 . . ?
H33B C33 H33C 109.5 . . ?
C40 C41 C38 113.1(17) . . ?
C39 O1 C40 115.6(15) . . ?
C41 C38 C39 96.1(16) . . ?
C41 C40 O1 89.4(12) . . ?
O1 C39 C38 90.2(15) . . ?

loop_
_geom_bond_atom_site_label_1
_geom_bond_atom_site_label_2
_geom_bond_distance
_geom_bond_site_symmetry_2
_geom_bond_publ_flag
Co1 N2 1.9877(17) . ?
Co1 N1 1.9944(17) . ?
Co1 N4 2.000(2) 3_666 ?
Co1 N4 1.997(2) . ?
N2 C14 1.421(3) . ?
N2 C13 1.339(3) . ?
N1 C1 1.421(3) . ?
N1 C13 1.343(3) . ?
N3 C13 1.365(2) . ?
N3 C26 1.268(3) . ?
N5 N4 1.227(3) . ?
N5 N6 1.136(3) . ?
C1 C6 1.417(3) . ?
C1 C2 1.409(3) . ?
C14 C15 1.413(3) . ?
C14 C19 1.410(3) . ?
C6 C10 1.519(3) . ?
C6 C5 1.390(3) . ?
C26 C27 1.550(3) . ?
C26 C31 1.558(3) . ?
C15 C20 1.524(3) . ?
C15 C16 1.388(4) . ?
C2 C7 1.511(4) . ?
C2 C3 1.402(4) . ?
C19 C23 1.515(4) . ?
C19 C18 1.391(4) . ?
C20 H20 1.0000 . ?
C20 C22 1.536(4) . ?
C20 C21 1.531(3) . ?
C27 C30 1.510(3) . ?
C27 C29 1.517(4) . ?
C27 C28 1.528(4) . ?
C10 H10 1.0000 . ?
C10 C12 1.537(4) . ?
C10 C11 1.532(4) . ?
C7 H7 1.0000 . ?
C7 C9 1.532(4) . ?
C7 C8 1.529(4) . ?
C22 H22A 0.9800 . ?
C22 H22B 0.9800 . ?
C22 H22C 0.9800 . ?
C3 H3 0.9500 . ?
C3 C4 1.380(5) . ?
C5 H5 0.9500 . ?
C5 C4 1.383(4) . ?
C23 H23 1.0000 . ?
C23 C25 1.534(4) . ?
C23 C24 1.527(4) . ?
C31 C34 1.573(10) . ?
C31 C37 1.570(6) . ?
C31 C35 1.585(7) . ?
C31 C36 1.453(8) . ?
C31 C32 1.559(11) . ?
C31 C33 1.473(6) . ?
C12 H12A 0.9800 . ?
C12 H12B 0.9800 . ?
C12 H12C 0.9800 . ?
C30 H30A 0.9800 . ?
C30 H30B 0.9800 . ?
C30 H30C 0.9800 . ?
C16 H16 0.9500 . ?
C16 C17 1.392(4) . ?
C11 H11A 0.9800 . ?
C11 H11B 0.9800 . ?
C11 H11C 0.9800 . ?
C4 H4 0.9500 . ?
C25 H25A 0.9800 . ?
C25 H25B 0.9800 . ?
C25 H25C 0.9800 . ?
C9 H9A 0.9800 . ?
C9 H9B 0.9800 . ?
C9 H9C 0.9800 . ?
C21 H21A 0.9800 . ?
C21 H21B 0.9800 . ?
C21 H21C 0.9800 . ?
C18 H18 0.9500 . ?
C18 C17 1.377(5) . ?
C29 H29A 0.9800 . ?
C29 H29B 0.9800 . ?
C29 H29C 0.9800 . ?
C28 H28A 0.9800 . ?
C28 H28B 0.9800 . ?
C28 H28C 0.9800 . ?
C8 H8A 0.9800 . ?
C8 H8B 0.9800 . ?
C8 H8C 0.9800 . ?
C24 H24A 0.9800 . ?
C24 H24B 0.9800 . ?
C24 H24C 0.9800 . ?
C17 H17 0.9500 . ?
C34 H34A 0.9800 . ?
C34 H34B 0.9800 . ?
C34 H34C 0.9800 . ?
C37 H37A 0.9800 . ?
C37 H37B 0.9800 . ?
C37 H37C 0.9800 . ?
C35 H35A 0.9800 . ?
C35 H35B 0.9800 . ?
C35 H35C 0.9800 . ?
C36 H36A 0.9800 . ?
C36 H36B 0.9800 . ?
C36 H36C 0.9800 . ?
C32 H32A 0.9800 . ?
C32 H32B 0.9800 . ?
C32 H32C 0.9800 . ?
C33 H33A 0.9800 . ?
C33 H33B 0.9800 . ?
C33 H33C 0.9800 . ?
C41 C38 1.369(19) . ?
C41 C40 1.331(18) . ?
O1 C40 1.764(17) . ?
O1 C39 1.31(2) . ?
C38 C39 1.73(2) . ?
